data_2206461
loop_
_publ_author_name
'Bang-Tun Zhao'
'Jian-Ge Wang'
'Pu-Zhou Hu'
'Lu-Fang Ma'
'Li-Ya Wang'

_publ_section_title
;
 <i>o</i>-(2-Bromoethoxy)benzaldehyde
;
_journal_issue 8
_journal_name_full 'Acta Crystallographica Section E'
_journal_page_first o2398
_journal_page_last o2400
_journal_paper_doi 10.1107/S1600536805020799
_journal_volume 61
_journal_year 2005
_chemical_formula_iupac 'C9 H9 Br O2'
_chemical_formula_moiety 'C9 H9 Br O2'
_chemical_formula_sum 'C9 H9 Br O2'
_chemical_formula_weight 229.07
_chemical_melting_point 51
_chemical_name_systematic
;
o-(2-Bromoethoxy)benzaldehyde
;
_space_group_IT_number 14
_symmetry_cell_setting monoclinic
_symmetry_space_group_name_Hall '-P 2ybc'
_symmetry_space_group_name_H-M 'P 1 21/c 1'
_atom_sites_solution_hydrogens geom
_atom_sites_solution_primary direct
_atom_sites_solution_secondary difmap
_audit_creation_method SHELXL-97
_cell_angle_alpha 90.00
_cell_angle_beta 98.908(2)
_cell_angle_gamma 90.00
_cell_formula_units_Z 4
_cell_length_a 7.7453(9)
_cell_length_b 16.2325(19)
_cell_length_c 7.3667(9)
_cell_measurement_reflns_used 3002
_cell_measurement_temperature 296(2)
_cell_measurement_theta_max 28.156
_cell_measurement_theta_min 2.662
_cell_volume 915.01(19)
_computing_cell_refinement SMART
_computing_data_collection 'SMART (Bruker, 1997)'
_computing_data_reduction 'SAINT (Bruker,1997)'
_computing_molecular_graphics 'SHELXTL (Bruker, 1997)'
_computing_publication_material SHELXTL
_computing_structure_refinement 'SHELXL97 (Sheldrick, 1997)'
_computing_structure_solution 'SHELXS97 (Sheldrick, 1997)'
_diffrn_ambient_temperature 296(2)
_diffrn_measured_fraction_theta_full 0.999
_diffrn_measured_fraction_theta_max 0.999
_diffrn_measurement_device_type 'Bruker SMART APEX-II CCD'
_diffrn_measurement_method '\f and \w'
_diffrn_radiation_monochromator graphite
_diffrn_radiation_source 'fine-focus sealed tube'
_diffrn_radiation_type MoK\a
_diffrn_radiation_wavelength 0.71073
_diffrn_reflns_av_R_equivalents 0.0280
_diffrn_reflns_av_sigmaI/netI 0.0276
_diffrn_reflns_limit_h_max 9
_diffrn_reflns_limit_h_min -9
_diffrn_reflns_limit_k_max 16
_diffrn_reflns_limit_k_min -19
_diffrn_reflns_limit_l_max 8
_diffrn_reflns_limit_l_min -8
_diffrn_reflns_number 4818
_diffrn_reflns_theta_full 25.50
_diffrn_reflns_theta_max 25.50
_diffrn_reflns_theta_min 2.66
_diffrn_standards_decay_% 0
_diffrn_standards_interval_count 150
_diffrn_standards_number 2
_exptl_absorpt_coefficient_mu 4.448
_exptl_absorpt_correction_T_max 0.6647
_exptl_absorpt_correction_T_min 0.4699
_exptl_absorpt_correction_type multi-scan
_exptl_absorpt_process_details '(SADABS; Sheldrick, 1996)'
_exptl_crystal_colour colorless
_exptl_crystal_density_diffrn 1.663
_exptl_crystal_density_method 'not measured'
_exptl_crystal_description pillar
_exptl_crystal_F_000 456
_exptl_crystal_size_max 0.20
_exptl_crystal_size_mid 0.15
_exptl_crystal_size_min 0.10
_refine_diff_density_max 0.691
_refine_diff_density_min -0.480
_refine_ls_extinction_coef 0.015(2)
_refine_ls_extinction_expression Fc^*^=kFc[1+0.001xFc^2^\l^3^/sin(2\q)]^-1/4^
_refine_ls_extinction_method SHELXL97
_refine_ls_goodness_of_fit_ref 1.045
_refine_ls_hydrogen_treatment constr
_refine_ls_matrix_type full
_refine_ls_number_parameters 110
_refine_ls_number_reflns 1697
_refine_ls_number_restraints 0
_refine_ls_restrained_S_all 1.045
_refine_ls_R_factor_all 0.0432
_refine_ls_R_factor_gt 0.0383
_refine_ls_shift/su_max 0.001
_refine_ls_shift/su_mean 0.000
_refine_ls_structure_factor_coef Fsqd
_refine_ls_weighting_details 'calc w = 1/[\s^2^(Fo^2^)+(0.0484P)^2^+0.8593P] where P = (Fo^2^+2Fc^2^)/3'
_refine_ls_weighting_scheme calc
_refine_ls_wR_factor_gt 0.0967
_refine_ls_wR_factor_ref 0.1001
_reflns_number_gt 1494
_reflns_number_total 1697
_reflns_threshold_expression I>2\s(I)
_cod_data_source_file is6092.cif
_cod_data_source_block I
_cod_depositor_comments
;
The following automatic conversions were performed:
'_symmetry_cell_setting' value 'Monoclinic' changed to 'monoclinic'
according to '/home/saulius/struct/CIF-dictionaries/cif_core.dic'
dictionary named 'cif_core.dic' version 2.4.1 from 2010-06-29.

Automatic conversion script
Id: cif_fix_enum 1527 2010-12-29 10:47:43Z saulius 

The following automatic conversions were performed:

'_symmetry_cell_setting' value 'Monoclinic' changed to 'monoclinic'
according to /home/saulius/struct/CIF-dictionaries/cif_core.dic
dictionary named 'cif_core.dic' version 2.4.1 from 2010-06-29.

Automatic conversion script
Id: cif_fix_values 1715 2011-07-08 13:25:40Z adriana 
;
_cod_original_sg_symbol_H-M 'P 21/c'
_cod_database_code 2206461
_cod_database_fobs_code 2206461

loop_
_symmetry_equiv_pos_as_xyz
'x, y, z'
'-x, y+1/2, -z+1/2'
'-x, -y, -z'
'x, -y-1/2, z-1/2'

loop_
_atom_site_label
_atom_site_fract_x
_atom_site_fract_y
_atom_site_fract_z
_atom_site_U_iso_or_equiv
_atom_site_adp_type
_atom_site_calc_flag
_atom_site_refinement_flags
_atom_site_occupancy
_atom_site_type_symbol
Br1 0.05900(5) 0.65867(3) -0.06453(5) 0.0692(2) Uani d . 1 Br
C2 0.2713(4) 0.49752(19) 0.4071(4) 0.0435(6) Uani d . 1 C
C1 0.3212(4) 0.41640(18) 0.3741(4) 0.0444(7) Uani d . 1 C
C7 0.3927(4) 0.3950(2) 0.2068(5) 0.0539(8) Uani d . 1 C
H7 0.3945 0.4358 0.1185 0.065 Uiso calc R 1 H
C6 0.3097(5) 0.3565(2) 0.5069(5) 0.0563(8) Uani d . 1 C
H6 0.3400 0.3023 0.4850 0.068 Uiso calc R 1 H
C3 0.2187(4) 0.5175(2) 0.5727(4) 0.0512(7) Uani d . 1 C
H3 0.1890 0.5715 0.5964 0.061 Uiso calc R 1 H
C5 0.2539(5) 0.3762(2) 0.6700(5) 0.0641(9) Uani d . 1 C
H5 0.2457 0.3356 0.7572 0.077 Uiso calc R 1 H
C4 0.2104(5) 0.4565(2) 0.7032(5) 0.0609(9) Uani d . 1 C
H4 0.1751 0.4701 0.8145 0.073 Uiso calc R 1 H
O1 0.4493(4) 0.32785(15) 0.1762(4) 0.0743(8) Uani d . 1 O
O2 0.2786(3) 0.55232(13) 0.2680(3) 0.0533(6) Uani d . 1 O
C8 0.2426(4) 0.63677(18) 0.3007(5) 0.0487(7) Uani d . 1 C
H8A 0.3269 0.6580 0.4009 0.058 Uiso calc R 1 H
H8B 0.1267 0.6424 0.3336 0.058 Uiso calc R 1 H
C9 0.2543(5) 0.6835(2) 0.1281(5) 0.0540(8) Uani d . 1 C
H9A 0.3629 0.6697 0.0852 0.065 Uiso calc R 1 H
H9B 0.2556 0.7421 0.1541 0.065 Uiso calc R 1 H

loop_
_atom_site_aniso_label
_atom_site_aniso_U_11
_atom_site_aniso_U_22
_atom_site_aniso_U_33
_atom_site_aniso_U_12
_atom_site_aniso_U_13
_atom_site_aniso_U_23
Br1 0.0732(3) 0.0767(3) 0.0574(3) -0.00283(18) 0.00945(19) 0.01047(17)
C2 0.0390(14) 0.0448(15) 0.0455(15) -0.0021(12) 0.0030(12) 0.0006(12)
C1 0.0397(15) 0.0429(16) 0.0483(16) -0.0012(12) -0.0007(12) -0.0011(13)
C7 0.0584(19) 0.0459(18) 0.0562(19) 0.0000(14) 0.0055(15) -0.0056(14)
C6 0.0510(18) 0.0477(18) 0.067(2) -0.0030(14) 0.0002(16) 0.0067(15)
C3 0.0514(17) 0.0539(19) 0.0484(17) 0.0010(14) 0.0086(14) -0.0014(14)
C5 0.062(2) 0.065(2) 0.064(2) -0.0026(17) 0.0076(17) 0.0226(18)
C4 0.058(2) 0.076(2) 0.0489(19) 0.0010(17) 0.0104(15) 0.0069(16)
O1 0.088(2) 0.0513(15) 0.087(2) 0.0089(13) 0.0236(16) -0.0144(13)
O2 0.0750(15) 0.0389(11) 0.0489(12) 0.0088(10) 0.0189(11) 0.0023(9)
C8 0.0557(18) 0.0370(15) 0.0546(18) 0.0018(13) 0.0119(14) -0.0043(13)
C9 0.061(2) 0.0417(16) 0.062(2) -0.0048(14) 0.0171(16) 0.0008(14)

loop_
_atom_type_symbol
_atom_type_description
_atom_type_scat_dispersion_real
_atom_type_scat_dispersion_imag
_atom_type_scat_source
C C 0.0033 0.0016 'International Tables Vol C Tables 4.2.6.8 and 6.1.1.4'
H H 0.0000 0.0000 'International Tables Vol C Tables 4.2.6.8 and 6.1.1.4'
O O 0.0106 0.0060 'International Tables Vol C Tables 4.2.6.8 and 6.1.1.4'
Br Br -0.2901 2.4595 'International Tables Vol C Tables 4.2.6.8 and 6.1.1.4'

loop_
_geom_angle_atom_site_label_1
_geom_angle_atom_site_label_2
_geom_angle_atom_site_label_3
_geom_angle
O2 C2 C3 124.2(3)
O2 C2 C1 115.9(3)
C3 C2 C1 119.9(3)
C6 C1 C2 119.0(3)
C6 C1 C7 119.9(3)
C2 C1 C7 121.1(3)
O1 C7 C1 124.3(3)
O1 C7 H7 117.8
C1 C7 H7 117.8
C5 C6 C1 120.9(3)
C5 C6 H6 119.5
C1 C6 H6 119.5
C2 C3 C4 119.7(3)
C2 C3 H3 120.1
C4 C3 H3 120.1
C6 C5 C4 119.6(3)
C6 C5 H5 120.2
C4 C5 H5 120.2
C5 C4 C3 120.8(3)
C5 C4 H4 119.6
C3 C4 H4 119.6
C2 O2 C8 117.9(2)
O2 C8 C9 107.8(3)
O2 C8 H8A 110.2
C9 C8 H8A 110.2
O2 C8 H8B 110.2
C9 C8 H8B 110.2
H8A C8 H8B 108.5
C8 C9 Br1 111.9(2)
C8 C9 H9A 109.2
Br1 C9 H9A 109.2
C8 C9 H9B 109.2
Br1 C9 H9B 109.2
H9A C9 H9B 107.9

loop_
_geom_bond_atom_site_label_1
_geom_bond_atom_site_label_2
_geom_bond_distance
Br1 C9 1.949(4)
C2 O2 1.365(4)
C2 C3 1.383(4)
C2 C1 1.404(4)
C1 C6 1.392(5)
C1 C7 1.469(4)
C7 O1 1.209(4)
C7 H7 0.9300
C6 C5 1.376(6)
C6 H6 0.9300
C3 C4 1.388(5)
C3 H3 0.9300
C5 C4 1.379(6)
C5 H5 0.9300
C4 H4 0.9300
O2 C8 1.427(4)
C8 C9 1.495(5)
C8 H8A 0.9700
C8 H8B 0.9700
C9 H9A 0.9700
C9 H9B 0.9700

loop_
_geom_hbond_atom_site_label_D
_geom_hbond_atom_site_label_H
_geom_hbond_atom_site_label_A
_geom_hbond_site_symmetry_A
_geom_hbond_distance_DH
_geom_hbond_distance_HA
_geom_hbond_distance_DA
_geom_hbond_angle_DHA
_geom_hbond_publ_flag
C7 H7 O2 . 0.93 2.43 2.762(4) 101 yes
C9 H9A O1 3_665 0.97 2.59 3.453(5) 149 yes

loop_
_geom_torsion_atom_site_label_1
_geom_torsion_atom_site_label_2
_geom_torsion_atom_site_label_3
_geom_torsion_atom_site_label_4
_geom_torsion
O2 C2 C1 C6 -177.2(3)
C3 C2 C1 C6 2.7(4)
O2 C2 C1 C7 5.7(4)
C3 C2 C1 C7 -174.4(3)
C6 C1 C7 O1 -2.5(5)
C2 C1 C7 O1 174.6(3)
C2 C1 C6 C5 -1.4(5)
C7 C1 C6 C5 175.7(3)
O2 C2 C3 C4 177.9(3)
C1 C2 C3 C4 -2.0(5)
C1 C6 C5 C4 -0.6(5)
C6 C5 C4 C3 1.3(6)
C2 C3 C4 C5 0.0(5)
C3 C2 O2 C8 5.1(4)
C1 C2 O2 C8 -175.1(3)
C2 O2 C8 C9 -178.6(3)
O2 C8 C9 Br1 71.2(3)

loop_
_cod_related_entry_id
_cod_related_entry_database
_cod_related_entry_code
1 ChemSpider 2044430
